data_1507529
loop_
_publ_author_name
'Tukada, Hideyuki'
'Mochizuki, Katsura'

_publ_section_title
;
 Long-Range Magnetic Interactions intrans-1,4-Cyclohexylene- and
 1,3-Adamantylene-bis(p-nitrenylbenzene) by \p&#x2212;\s&#x2212;\p
 Hyperconjugation
;
_journal_issue 21
_journal_name_full 'Organic Letters'
_journal_page_first 3305
_journal_paper_doi 10.1021/ol0165241
_journal_volume 3
_journal_year 2001
_chemical_formula_sum 'C22 H24'
_chemical_formula_weight 288.40
_chemical_name_systematic
;1,3-diphenyladamantane  
 ? 
;
_space_group_IT_number 159
_symmetry_cell_setting hexagonal
_symmetry_space_group_name_Hall 'P 3 -2c'
_symmetry_space_group_name_H-M 'P 3 1 c'
_atom_sites_solution_hydrogens geom
_atom_sites_solution_primary direct
_atom_sites_solution_secondary difmap
_audit_creation_method SHELXL-97
_cell_angle_alpha 90.00
_cell_angle_beta 90.00
_cell_angle_gamma 120.00
_cell_formula_units_Z 6
_cell_length_a 18.995(5)
_cell_length_b 18.995(5)
_cell_length_c 7.835(4)
_cell_measurement_reflns_used 22
_cell_measurement_temperature 298(2)
_cell_measurement_theta_max 17.27
_cell_measurement_theta_min 12.90
_cell_volume 2448.2(15)
_computing_cell_refinement 'MXC (MAC Science)'
_computing_data_collection 'MXC (MAC Science)'
_computing_data_reduction 'MXC (MAC Science)'
_computing_molecular_graphics Ortep-3
_computing_structure_refinement 'SHELXL-97 (Sheldrick, 1997)'
_computing_structure_solution 'Sir 92 in MAXUS'
_diffrn_ambient_temperature 298(2)
_diffrn_measured_fraction_theta_full 0.999
_diffrn_measured_fraction_theta_max 0.999
_diffrn_measurement_device_type 'Mac Science MXC3K'
_diffrn_measurement_method 2-theta-Omega
_diffrn_radiation_monochromator Graphite
_diffrn_radiation_source 'Fine-focus sealed tube'
_diffrn_radiation_type MoK\a
_diffrn_radiation_wavelength 0.71073
_diffrn_reflns_av_R_equivalents 0.012
_diffrn_reflns_av_sigmaI/netI 0.0578
_diffrn_reflns_limit_h_max 24
_diffrn_reflns_limit_h_min 0
_diffrn_reflns_limit_k_max 12
_diffrn_reflns_limit_k_min -12
_diffrn_reflns_limit_l_max 10
_diffrn_reflns_limit_l_min 0
_diffrn_reflns_number 2016
_diffrn_reflns_theta_full 27.49
_diffrn_reflns_theta_max 27.49
_diffrn_reflns_theta_min 2.14
_diffrn_standards_decay_% non
_diffrn_standards_interval_count 100
_diffrn_standards_number 3
_exptl_absorpt_coefficient_mu 0.066
_exptl_absorpt_correction_type psi-scan
_exptl_crystal_colour colorless
_exptl_crystal_density_diffrn 1.174
_exptl_crystal_density_method 'not measured'
_exptl_crystal_description prism
_exptl_crystal_F_000 936
_exptl_crystal_size_max 0.60
_exptl_crystal_size_mid 0.30
_exptl_crystal_size_min 0.30
_refine_diff_density_max 0.177
_refine_diff_density_min -0.174
_refine_diff_density_rms 0.037
_refine_ls_abs_structure_details 'Flack H D (1983), Acta Cryst. A39, 876-881'
_refine_ls_abs_structure_Flack -10(10)
_refine_ls_extinction_method none
_refine_ls_goodness_of_fit_ref 1.062
_refine_ls_hydrogen_treatment mixed
_refine_ls_matrix_type full
_refine_ls_number_parameters 198
_refine_ls_number_reflns 2016
_refine_ls_number_restraints 0
_refine_ls_restrained_S_all 1.062
_refine_ls_R_factor_all 0.1300
_refine_ls_R_factor_gt 0.0579
_refine_ls_shift/su_max 0.001
_refine_ls_shift/su_mean 0.000
_refine_ls_structure_factor_coef Fsqd
_refine_ls_weighting_details 'calc w=1/[\s^2^(Fo^2^)+(0.0618P)^2^+0.0000P] where P=(Fo^2^+2Fc^2^)/3'
_refine_ls_weighting_scheme calc
_refine_ls_wR_factor_gt 0.1134
_refine_ls_wR_factor_ref 0.1436
_reflns_number_gt 1103
_reflns_number_total 2016
_reflns_threshold_expression >2sigma(I)
_cod_data_source_file ol0165241_s1.cif
_cod_data_source_block tsukada1
_cod_depositor_comments
;
The following automatic conversions were performed:
'_atom_site_symetry_multiplicity' tag replaced with
'_atom_site_symmetry_multiplicity'.

Automatic conversion script
Id: cif_correct_tags 1440 2010-10-19 06:21:57Z saulius 

The following automatic conversions were performed:

'_symmetry_cell_setting' value 'Hexagonal' changed to 'hexagonal'
according to /home/saulius/struct/CIF-dictionaries/cif_core.dic
dictionary named 'cif_core.dic' version 2.4.2 from
2011-04-26.

'_exptl_absorpt_correction_type' value 'Psi-Scan'
changed to 'psi-scan' according to
/home/saulius/struct/CIF-dictionaries/cif_core.dic dictionary named
'cif_core.dic' version 2.4.2 from 2011-04-26.

Automatic conversion script
Id: cif_fix_values 1715 2011-07-08 13:25:40Z adriana 
;
_cod_original_cell_volume 2448.2(16)
_cod_original_sg_symbol_H-M 'P 3 1 c  '
_cod_database_code 1507529

loop_
_symmetry_equiv_pos_as_xyz
'x, y, z'
'-y, x-y, z'
'-x+y, -x, z'
'y, x, z+1/2'
'-x, -x+y, z+1/2'
'x-y, -y, z+1/2'

loop_
_atom_site_label
_atom_site_type_symbol
_atom_site_fract_x
_atom_site_fract_y
_atom_site_fract_z
_atom_site_U_iso_or_equiv
_atom_site_adp_type
_atom_site_occupancy
_atom_site_symmetry_multiplicity
_atom_site_calc_flag
_atom_site_refinement_flags
C1 C 0.4478(2) 0.2204(2) 0.5040 0.0418(9) Uani 1 1 d .
C2 C 0.3770(3) 0.1667(2) 0.3861(8) 0.0460(10) Uani 1 1 d .
H2A H 0.3288 0.1344 0.4545 0.055 Uiso 1 1 calc R
H2B H 0.3894 0.1296 0.3259 0.055 Uiso 1 1 calc R
C11 C 0.4665(2) 0.1718(3) 0.6335(8) 0.0459(10) Uani 1 1 d .
C3 C 0.3590(2) 0.2159(2) 0.2553(7) 0.0448(10) Uani 1 1 d .
C4 C 0.4373(3) 0.2687(3) 0.1490(7) 0.0549(12) Uani 1 1 d .
H4A H 0.4512 0.2337 0.0850 0.066 Uiso 1 1 calc R
H4B H 0.4276 0.3017 0.0685 0.066 Uiso 1 1 calc R
C17 C 0.2890(3) 0.1588(3) 0.1386(8) 0.0531(11) Uani 1 1 d .
C10 C 0.4123(3) 0.3299(3) 0.4695(8) 0.0597(12) Uani 1 1 d .
H10 H 0.3991 0.3667 0.5312 0.072 Uiso 1 1 calc R
C16 C 0.5310(3) 0.2119(3) 0.7472(8) 0.0624(12) Uani 1 1 d .
H16 H 0.5622 0.2683 0.7428 0.075 Uiso 1 1 calc R
C7 C 0.4269(3) 0.2782(3) 0.5990(7) 0.0506(11) Uani 1 1 d .
H7A H 0.3785 0.2471 0.6678 0.061 Uiso 1 1 calc R
H7B H 0.4713 0.3131 0.6744 0.061 Uiso 1 1 calc R
C6 C 0.5232(3) 0.2715(3) 0.3909(8) 0.0540(12) Uani 1 1 d .
H6A H 0.5694 0.3063 0.4626 0.065 Uiso 1 1 calc R
H6B H 0.5364 0.2356 0.3279 0.065 Uiso 1 1 calc R
C14 C 0.5051(3) 0.0873(3) 0.8758(9) 0.0715(15) Uani 1 1 d .
H14 H 0.5175 0.0592 0.9565 0.086 Uiso 1 1 calc R
C12 C 0.4227(3) 0.0877(3) 0.6468(8) 0.0568(12) Uani 1 1 d .
H12 H 0.3790 0.0585 0.5734 0.068 Uiso 1 1 calc R
C15 C 0.5499(3) 0.1704(4) 0.8663(8) 0.0714(15) Uani 1 1 d .
H15 H 0.5933 0.1989 0.9404 0.086 Uiso 1 1 calc R
C9 C 0.4883(3) 0.3803(3) 0.3621(9) 0.0672(13) Uani 1 1 d .
H9A H 0.4790 0.4139 0.2824 0.081 Uiso 1 1 calc R
H9B H 0.5336 0.4155 0.4351 0.081 Uiso 1 1 calc R
C8 C 0.3405(3) 0.2743(3) 0.3550(8) 0.0562(12) Uani 1 1 d .
H8A H 0.3297 0.3070 0.2757 0.067 Uiso 1 1 calc R
H8B H 0.2923 0.2434 0.4245 0.067 Uiso 1 1 calc R
C5 C 0.5073(3) 0.3233(3) 0.2667(8) 0.0583(12) Uani 1 1 d .
H5 H 0.5561 0.3554 0.1976 0.070 Uiso 1 1 calc R
C13 C 0.4416(3) 0.0460(3) 0.7645(9) 0.0679(14) Uani 1 1 d .
H13 H 0.4111 -0.0104 0.7688 0.081 Uiso 1 1 calc R
C18 C 0.2998(3) 0.1118(3) 0.0179(9) 0.0719(14) Uani 1 1 d .
H18 H 0.3508 0.1165 0.0069 0.086 Uiso 1 1 calc R
C19 C 0.2374(5) 0.0580(4) -0.0869(11) 0.0957(19) Uani 1 1 d .
H19 H 0.2464 0.0269 -0.1662 0.115 Uiso 1 1 calc R
C22 C 0.2132(3) 0.1501(3) 0.1493(8) 0.0723(15) Uani 1 1 d .
H22 H 0.2036 0.1810 0.2281 0.087 Uiso 1 1 calc R
C20 C 0.1634(5) 0.0510(4) -0.0732(10) 0.103(2) Uani 1 1 d .
H20 H 0.1213 0.0154 -0.1443 0.123 Uiso 1 1 calc R
C21 C 0.1500(4) 0.0957(4) 0.0440(11) 0.097(2) Uani 1 1 d .
H21 H 0.0986 0.0901 0.0541 0.116 Uiso 1 1 calc R

loop_
_atom_site_aniso_label
_atom_site_aniso_U_11
_atom_site_aniso_U_22
_atom_site_aniso_U_33
_atom_site_aniso_U_23
_atom_site_aniso_U_13
_atom_site_aniso_U_12
C1 0.044(2) 0.043(2) 0.038(2) 0.007(2) 0.0074(19) 0.022(2)
C2 0.049(2) 0.048(2) 0.043(2) 0.005(2) 0.003(2) 0.026(2)
C11 0.050(2) 0.054(2) 0.042(2) 0.007(2) 0.004(2) 0.032(2)
C3 0.047(2) 0.049(2) 0.040(2) 0.0063(19) 0.0046(19) 0.025(2)
C4 0.068(3) 0.067(3) 0.039(2) 0.012(2) 0.011(2) 0.040(2)
C17 0.059(3) 0.055(3) 0.048(3) 0.012(2) -0.002(2) 0.031(2)
C10 0.079(3) 0.053(3) 0.062(3) -0.006(2) 0.001(3) 0.044(3)
C16 0.064(3) 0.064(3) 0.056(3) -0.001(3) -0.008(3) 0.030(3)
C7 0.064(3) 0.056(3) 0.041(2) -0.004(2) 0.006(2) 0.037(2)
C6 0.049(3) 0.063(3) 0.048(2) 0.006(2) 0.001(2) 0.026(2)
C14 0.088(4) 0.088(4) 0.054(3) 0.021(3) 0.004(3) 0.056(3)
C12 0.068(3) 0.060(3) 0.052(3) 0.010(2) 0.000(2) 0.039(2)
C15 0.072(3) 0.101(4) 0.048(3) 0.006(3) -0.012(3) 0.048(3)
C9 0.080(3) 0.043(2) 0.069(3) 0.006(3) -0.007(3) 0.024(3)
C8 0.066(3) 0.067(3) 0.052(3) 0.008(2) 0.006(2) 0.046(3)
C5 0.054(3) 0.063(3) 0.048(3) 0.006(2) 0.005(2) 0.022(2)
C13 0.079(4) 0.063(3) 0.067(3) 0.018(3) 0.004(3) 0.039(3)
C18 0.081(4) 0.067(3) 0.063(3) -0.011(3) -0.011(3) 0.033(3)
C19 0.117(5) 0.079(4) 0.077(4) -0.013(3) -0.022(4) 0.038(4)
C22 0.060(3) 0.085(4) 0.069(3) 0.010(3) -0.004(3) 0.034(3)
C20 0.099(5) 0.092(5) 0.069(4) 0.003(4) -0.027(4) 0.012(4)
C21 0.069(4) 0.111(5) 0.089(4) 0.023(4) -0.020(4) 0.029(4)

loop_
_atom_type_symbol
_atom_type_description
_atom_type_scat_dispersion_real
_atom_type_scat_dispersion_imag
_atom_type_scat_source
C C 0.0033 0.0016 'International Tables Vol C Tables 4.2.6.8 and 6.1.1.4'
H H 0.0000 0.0000 'International Tables Vol C Tables 4.2.6.8 and 6.1.1.4'

loop_
_geom_angle_atom_site_label_1
_geom_angle_atom_site_label_2
_geom_angle_atom_site_label_3
_geom_angle
C2 C1 C11 113.1(3)
C2 C1 C7 108.4(3)
C11 C1 C7 109.4(3)
C2 C1 C6 107.6(4)
C11 C1 C6 109.7(3)
C7 C1 C6 108.6(3)
C1 C2 C3 112.8(3)
C1 C2 H2A 109.0
C3 C2 H2A 109.0
C1 C2 H2B 109.0
C3 C2 H2B 109.0
H2A C2 H2B 107.8
C12 C11 C16 116.1(4)
C12 C11 C1 123.9(4)
C16 C11 C1 120.0(4)
C17 C3 C8 112.7(4)
C17 C3 C2 110.2(3)
C8 C3 C2 107.6(3)
C17 C3 C4 110.4(4)
C8 C3 C4 107.3(3)
C2 C3 C4 108.5(3)
C5 C4 C3 110.0(3)
C5 C4 H4A 109.7
C3 C4 H4A 109.7
C5 C4 H4B 109.7
C3 C4 H4B 109.7
H4A C4 H4B 108.2
C22 C17 C18 116.8(5)
C22 C17 C3 122.5(5)
C18 C17 C3 120.6(4)
C9 C10 C8 110.3(4)
C9 C10 C7 110.5(4)
C8 C10 C7 109.3(4)
C9 C10 H10 108.9
C8 C10 H10 108.9
C7 C10 H10 108.9
C15 C16 C11 121.9(4)
C15 C16 H16 119.1
C11 C16 H16 119.1
C10 C7 C1 109.4(3)
C10 C7 H7A 109.8
C1 C7 H7A 109.8
C10 C7 H7B 109.8
C1 C7 H7B 109.8
H7A C7 H7B 108.2
C5 C6 C1 110.6(4)
C5 C6 H6A 109.5
C1 C6 H6A 109.5
C5 C6 H6B 109.5
C1 C6 H6B 109.5
H6A C6 H6B 108.1
C15 C14 C13 119.1(5)
C15 C14 H14 120.5
C13 C14 H14 120.5
C13 C12 C11 122.3(4)
C13 C12 H12 118.9
C11 C12 H12 118.9
C14 C15 C16 120.4(5)
C14 C15 H15 119.8
C16 C15 H15 119.8
C5 C9 C10 108.4(3)
C5 C9 H9A 110.0
C10 C9 H9A 110.0
C5 C9 H9B 110.0
C10 C9 H9B 110.0
H9A C9 H9B 108.4
C10 C8 C3 110.5(3)
C10 C8 H8A 109.6
C3 C8 H8A 109.6
C10 C8 H8B 109.6
C3 C8 H8B 109.6
H8A C8 H8B 108.1
C9 C5 C6 110.3(4)
C9 C5 C4 110.6(4)
C6 C5 C4 109.6(4)
C9 C5 H5 108.8
C6 C5 H5 108.8
C4 C5 H5 108.8
C14 C13 C12 120.3(4)
C14 C13 H13 119.8
C12 C13 H13 119.8
C19 C18 C17 122.3(6)
C19 C18 H18 118.9
C17 C18 H18 118.9
C20 C19 C18 119.4(7)
C20 C19 H19 120.3
C18 C19 H19 120.3
C17 C22 C21 121.1(6)
C17 C22 H22 119.4
C21 C22 H22 119.4
C19 C20 C21 120.3(6)
C19 C20 H20 119.9
C21 C20 H20 119.9
C20 C21 C22 120.1(6)
C20 C21 H21 120.0
C22 C21 H21 120.0

loop_
_geom_bond_atom_site_label_1
_geom_bond_atom_site_label_2
_geom_bond_distance
C1 C2 1.526(5)
C1 C11 1.528(5)
C1 C7 1.534(5)
C1 C6 1.546(6)
C2 C3 1.536(5)
C2 H2A 0.9700
C2 H2B 0.9700
C11 C12 1.387(6)
C11 C16 1.393(6)
C3 C17 1.530(6)
C3 C8 1.535(6)
C3 C4 1.555(5)
C4 C5 1.522(6)
C4 H4A 0.9700
C4 H4B 0.9700
C17 C22 1.368(6)
C17 C18 1.384(7)
C10 C9 1.525(7)
C10 C8 1.529(6)
C10 C7 1.531(6)
C10 H10 0.9800
C16 C15 1.380(6)
C16 H16 0.9300
C7 H7A 0.9700
C7 H7B 0.9700
C6 C5 1.519(6)
C6 H6A 0.9700
C6 H6B 0.9700
C14 C15 1.370(7)
C14 C13 1.372(7)
C14 H14 0.9300
C12 C13 1.375(6)
C12 H12 0.9300
C15 H15 0.9300
C9 C5 1.499(6)
C9 H9A 0.9700
C9 H9B 0.9700
C8 H8A 0.9700
C8 H8B 0.9700
C5 H5 0.9800
C13 H13 0.9300
C18 C19 1.383(8)
C18 H18 0.9300
C19 C20 1.350(10)
C19 H19 0.9300
C22 C21 1.397(8)
C22 H22 0.9300
C20 C21 1.358(9)
C20 H20 0.9300
C21 H21 0.9300

loop_
_cod_related_entry_id
_cod_related_entry_code
_cod_related_entry_database
1 3096228 ChemSpider
